data_7060556
loop_
_publ_author_name
'Biswas, Mousumi'
'Basak, Dipmalya'
'Sa\~nudo, E. Carolina'
'Ray, Debashis'

_publ_section_title
;
 Heterodinuclear [Co-Ln] complexes of semicarbazide-arm bearing ligand:
 synthesis from the cleavage of starting [Co-Co] complex, structures and
 magnetic properties
;
_journal_issue 19
_journal_name_full 'New Journal of Chemistry'
_journal_page_first 8755
_journal_page_last 8762
_journal_paper_doi 10.1039/D1NJ00971K
_journal_volume 45
_journal_year 2021
_chemical_formula_moiety 'C30 H50 Co N3 O12 Tb, 3(C H4 O)'
_chemical_formula_sum 'C33 H62 Co N3 O15 Tb'
_chemical_formula_weight 958.70
_space_group_crystal_system orthorhombic
_space_group_IT_number 29
_space_group_name_Hall 'P 2c -2ac'
_space_group_name_H-M_alt 'P c a 21'
_atom_sites_solution_hydrogens geom
_audit_creation_date 2020-03-05
_audit_creation_method
;
Olex2 1.3-alpha
(compiled Nov 21 2019 18:26:39 for OlexSys, GUI svn.r6003)
;
_audit_update_record
;
2021-04-03 deposited with the CCDC.	2021-04-13 downloaded from the CCDC.
;
_cell_angle_alpha 90.00(3)
_cell_angle_beta 90.00(3)
_cell_angle_gamma 90.00(3)
_cell_formula_units_Z 4
_cell_length_a 22.380(4)
_cell_length_b 10.198(2)
_cell_length_c 18.341(4)
_cell_measurement_reflns_used 47283
_cell_measurement_temperature 160.15
_cell_measurement_theta_max 25.246
_cell_measurement_theta_min 1.820
_cell_volume 4186.0(14)
_computing_cell_refinement 'SAINT v8.34A (Bruker, 2013)'
_computing_data_collection 'Bruker SMART'
_computing_data_reduction 'SAINT v8.34A (Bruker, 2013)'
_computing_molecular_graphics 'Olex2 1.3-alpha (Dolomanov et al., 2009)'
_computing_publication_material 'Olex2 1.3-alpha (Dolomanov et al., 2009)'
_computing_structure_refinement 'XL  (Sheldrick, 2008)'
_computing_structure_solution 'SHELXT 2014/4 (Sheldrick, 2014)'
_diffrn_ambient_temperature 160.15
_diffrn_measured_fraction_theta_full 0.992
_diffrn_measured_fraction_theta_max 0.992
_diffrn_measurement_device_type 'CCD area detector'
_diffrn_radiation_type MoK\a
_diffrn_radiation_wavelength 0.71073
_diffrn_reflns_av_R_equivalents 0.0537
_diffrn_reflns_av_unetI/netI 0.0368
_diffrn_reflns_Laue_measured_fraction_full 0.992
_diffrn_reflns_Laue_measured_fraction_max 0.992
_diffrn_reflns_limit_h_max 26
_diffrn_reflns_limit_h_min -26
_diffrn_reflns_limit_k_max 12
_diffrn_reflns_limit_k_min -11
_diffrn_reflns_limit_l_max 21
_diffrn_reflns_limit_l_min -21
_diffrn_reflns_number 47283
_diffrn_reflns_point_group_measured_fraction_full 0.987
_diffrn_reflns_point_group_measured_fraction_max 0.987
_diffrn_reflns_theta_full 25.242
_diffrn_reflns_theta_max 25.246
_diffrn_reflns_theta_min 1.820
_exptl_absorpt_coefficient_mu 2.138
_exptl_absorpt_correction_T_max 0.7452
_exptl_absorpt_correction_T_min 0.5668
_exptl_absorpt_correction_type multi-scan
_exptl_absorpt_process_details
;
SADABS 2016/2: Krause, L., Herbst-Irmer, R., Sheldrick G.M. & Stalke D.,
 J. Appl. Cryst. 48 (2015) 3-10
;
_exptl_crystal_colour orange
_exptl_crystal_colour_primary orange
_exptl_crystal_density_diffrn 1.521
_exptl_crystal_description plate
_exptl_crystal_F_000 1972
_exptl_crystal_size_max 0.26
_exptl_crystal_size_mid 0.22
_exptl_crystal_size_min 0.18
_refine_diff_density_max 0.765
_refine_diff_density_min -0.637
_refine_diff_density_rms 0.088
_refine_ls_abs_structure_details
;
 Refined as an inversion twin.
;
_refine_ls_abs_structure_Flack 0.087(13)
_refine_ls_extinction_method none
_refine_ls_goodness_of_fit_ref 1.072
_refine_ls_hydrogen_treatment constr
_refine_ls_matrix_type full
_refine_ls_number_parameters 499
_refine_ls_number_reflns 7480
_refine_ls_number_restraints 13
_refine_ls_restrained_S_all 1.073
_refine_ls_R_factor_all 0.0327
_refine_ls_R_factor_gt 0.0299
_refine_ls_shift/su_max 0.001
_refine_ls_shift/su_mean 0.000
_refine_ls_structure_factor_coef Fsqd
_refine_ls_weighting_details 'w=1/[\s^2^(Fo^2^)+(0.0099P)^2^+11.9244P] where P=(Fo^2^+2Fc^2^)/3'
_refine_ls_weighting_scheme calc
_refine_ls_wR_factor_gt 0.0618
_refine_ls_wR_factor_ref 0.0642
_reflns_Friedel_coverage 0.922
_reflns_Friedel_fraction_full 0.982
_reflns_Friedel_fraction_max 0.981
_reflns_number_gt 7146
_reflns_number_total 7480
_reflns_threshold_expression 'I > 2\s(I)'
_cod_data_source_file d1nj00971k2.cif
_cod_data_source_block complex_2
_cod_depositor_comments 'Adding full bibliography for 7060553--7060556.cif.'
_cod_database_code 7060556
_shelx_shelxl_version_number 2018/3
_shelx_space_group_comment
;
The symmetry employed for this shelxl refinement is uniquely defined
by the following loop, which should always be used as a source of
symmetry information in preference to the above space-group names.
They are only intended as comments.
;
_olex2_refinement_description
;
1. Twinned data refinement
 Scales: 0.913(13)
 0.087(13)
2. Fixed Uiso
 At 1.2 times of:
  All C(H) groups, H12 of O12, All N(H) groups, All N(H,H) groups
 At 1.5 times of:
  All C(H,H,H) groups, H15 of O15, H14 of O14, H13 of O13
3. Uiso/Uaniso restraints and constraints
Uanis(C23) \\sim Ueq: with sigma of 0.01 and sigma for terminal atoms of 0.02
Uanis(N2) \\sim Ueq: with sigma of 0.001 and sigma for terminal atoms of 0.002
4.a Aromatic/amide H refined with riding coordinates:
 O12(H12), C7(H7), C4(H4), C5(H5), C3(H3), N2(H2)
4.b X=CH2 refined with riding coordinates:
 N3(H3A,H3B)
4.c Idealised Me refined as rotating group:
 C13(H13A,H13B,H13C), C28(H28A,H28B,H28C), C14(H14A,H14B,H14C), C17(H17A,H17B,
 H17C), C27(H27A,H27B,H27C), C32(H32A,H32B,H32C), C12(H12A,H12B,H12C), C19(H19A,
 H19B,H19C), C30(H30A,H30B,H30C), C31(H31A,H31B,H31C), C29(H29A,H29B,H29C),
 C33(H33A,H33B,H33C), C23(H23A,H23B,H23C), C24(H24A,H24B,H24C), C9(H9A,H9B,H9C),
  C22(H22A,H22B,H22C), C18(H18A,H18B,H18C)
4.d Idealised tetrahedral OH refined as rotating group:
 O14(H14), O15(H15), O13(H13)
;
_olex2_submission_special_instructions 'No special instructions were received'

loop_
_space_group_symop_operation_xyz
'x, y, z'
'-x, -y, z+1/2'
'x+1/2, -y, z'
'-x+1/2, y, z+1/2'

loop_
_atom_site_label
_atom_site_type_symbol
_atom_site_fract_x
_atom_site_fract_y
_atom_site_fract_z
_atom_site_U_iso_or_equiv
_atom_site_adp_type
_atom_site_occupancy
_atom_site_site_symmetry_order
_atom_site_calc_flag
_atom_site_refinement_flags_posn
_atom_site_refinement_flags_adp
_atom_site_refinement_flags_occupancy
_atom_site_disorder_assembly
_atom_site_disorder_group
Tb1 Tb 0.47319(2) 0.74116(2) 0.52508(3) 0.01125(8) Uani 1 1 d . . . . .
Co1 Co 0.43245(4) 0.42835(8) 0.58563(5) 0.01080(18) Uani 1 1 d . . . . .
O5 O 0.5091(2) 0.4526(5) 0.6434(2) 0.0146(11) Uani 1 1 d . . . . .
O2 O 0.4081(2) 0.2962(4) 0.6686(3) 0.0139(10) Uani 1 1 d . . . . .
O12 O 0.3468(2) 0.4031(5) 0.5447(3) 0.0212(12) Uani 1 1 d . . . . .
H12 H 0.332568 0.474113 0.518067 0.025 Uiso 1 1 calc R U . . .
N1 N 0.4586(3) 0.2524(5) 0.5436(3) 0.0110(15) Uani 1 1 d . . . . .
O14 O 0.6779(2) 0.8601(5) 0.3035(3) 0.0257(12) Uani 1 1 d . . . . .
H14 H 0.670732 0.812411 0.338423 0.038 Uiso 1 1 calc R U . . .
O3 O 0.4984(2) 0.6756(4) 0.3947(3) 0.0165(10) Uani 1 1 d . . . . .
O15 O 0.3013(2) 0.5686(5) 0.4523(3) 0.0265(12) Uani 1 1 d . . . . .
H15 H 0.315330 0.642787 0.451348 0.040 Uiso 1 1 calc R U . . .
O1 O 0.4674(2) 0.5189(4) 0.4964(2) 0.0145(10) Uani 1 1 d . . . . .
O9 O 0.4418(2) 0.9255(4) 0.4520(3) 0.0164(10) Uani 1 1 d . . . . .
O8 O 0.3790(2) 0.7650(4) 0.4615(3) 0.0180(10) Uani 1 1 d . . . . .
O6 O 0.4044(2) 0.6214(4) 0.6031(3) 0.0158(11) Uani 1 1 d . . . . .
O10 O 0.52336(19) 0.9323(4) 0.5723(3) 0.0152(10) Uani 1 1 d . . . . .
C20 C 0.3918(3) 0.8750(7) 0.4370(4) 0.0140(16) Uani 1 1 d . . . . .
C6 C 0.4920(3) 0.3264(7) 0.4254(4) 0.0139(14) Uani 1 1 d . . . . .
N3 N 0.4151(3) 0.0842(5) 0.7005(3) 0.0165(13) Uani 1 1 d . . . . .
H3A H 0.398809 0.098295 0.742273 0.020 Uiso 1 1 calc R U . . .
H3B H 0.426093 0.006249 0.688717 0.020 Uiso 1 1 calc R U . . .
O13 O 0.6660(3) 0.7063(6) 0.4217(3) 0.0336(14) Uani 1 1 d . . . . .
H13 H 0.636663 0.738000 0.441849 0.050 Uiso 1 1 calc R U . . .
O7 O 0.4082(2) 0.8308(5) 0.6215(3) 0.0145(11) Uani 1 1 d . . . . .
C1 C 0.4863(3) 0.4622(6) 0.4366(4) 0.0111(14) Uani 1 1 d . . . . .
O11 O 0.5726(2) 0.8195(5) 0.4927(3) 0.0189(11) Uani 1 1 d . . . . .
O4 O 0.5333(2) 0.6554(5) 0.6127(3) 0.0191(11) Uani 1 1 d . . . . .
C7 C 0.4793(3) 0.2279(7) 0.4803(4) 0.0147(17) Uani 1 1 d . . . . .
H7 H 0.486765 0.140750 0.468475 0.018 Uiso 1 1 calc R U . . .
C13 C 0.6482(4) 0.5246(9) 0.6066(4) 0.030(2) Uani 1 1 d . . . . .
H13A H 0.689031 0.523482 0.622593 0.046 Uiso 1 1 calc R U . . .
H13B H 0.641479 0.600368 0.576644 0.046 Uiso 1 1 calc R U . . .
H13C H 0.639979 0.446732 0.578979 0.046 Uiso 1 1 calc R U . . .
C25 C 0.5701(3) 0.9150(6) 0.5372(4) 0.0149(15) Uani 1 1 d . . . . .
C21 C 0.3490(3) 0.9472(7) 0.3875(4) 0.0197(15) Uani 1 1 d . . . . .
C4 C 0.5257(3) 0.3623(7) 0.3028(4) 0.0213(16) Uani 1 1 d . . . . .
H4 H 0.538252 0.328516 0.258269 0.026 Uiso 1 1 calc R U . . .
C15 C 0.3838(3) 0.7241(7) 0.6334(4) 0.0131(14) Uani 1 1 d . . . . .
C5 C 0.5116(3) 0.2796(7) 0.3583(4) 0.0186(16) Uani 1 1 d . . . . .
H5 H 0.515141 0.189648 0.351276 0.022 Uiso 1 1 calc R U . . .
C16 C 0.3277(3) 0.7129(7) 0.6800(4) 0.0193(16) Uani 1 1 d . . . . .
C28 C 0.6345(4) 1.0671(9) 0.4713(5) 0.038(2) Uani 1 1 d . . . . .
H28A H 0.640744 1.000303 0.435238 0.057 Uiso 1 1 calc R U . . .
H28B H 0.669337 1.121771 0.474317 0.057 Uiso 1 1 calc R U . . .
H28C H 0.600612 1.119562 0.457838 0.057 Uiso 1 1 calc R U . . .
C10 C 0.5444(3) 0.5469(7) 0.6413(4) 0.0158(15) Uani 1 1 d . . . . .
C3 C 0.5214(3) 0.4973(7) 0.3125(4) 0.0191(15) Uani 1 1 d . . . . .
H3 H 0.530875 0.554560 0.274758 0.023 Uiso 1 1 calc R U . . .
C26 C 0.6231(3) 1.0037(7) 0.5447(4) 0.0236(19) Uani 1 1 d . . . . .
C14 C 0.6229(4) 0.6460(8) 0.7198(5) 0.0304(19) Uani 1 1 d . . . . .
H14A H 0.597847 0.646339 0.762267 0.046 Uiso 1 1 calc R U . . .
H14B H 0.616796 0.725498 0.692742 0.046 Uiso 1 1 calc R U . . .
H14C H 0.663988 0.640023 0.734347 0.046 Uiso 1 1 calc R U . . .
C17 C 0.3202(3) 0.5754(7) 0.7098(4) 0.0252(18) Uani 1 1 d . . . . .
H17A H 0.353864 0.553770 0.739935 0.038 Uiso 1 1 calc R U . . .
H17B H 0.317643 0.514303 0.670146 0.038 Uiso 1 1 calc R U . . .
H17C H 0.284270 0.570989 0.738365 0.038 Uiso 1 1 calc R U . . .
C2 C 0.5030(3) 0.5439(6) 0.3782(4) 0.0122(14) Uani 1 1 d . . . . .
C27 C 0.6768(3) 0.9246(8) 0.5674(5) 0.030(2) Uani 1 1 d . . . . .
H27A H 0.668900 0.882497 0.613208 0.046 Uiso 1 1 calc R U . . .
H27B H 0.710735 0.981598 0.572420 0.046 Uiso 1 1 calc R U . . .
H27C H 0.685136 0.859355 0.531065 0.046 Uiso 1 1 calc R U . . .
C32 C 0.7206(4) 0.8013(9) 0.2594(5) 0.036(2) Uani 1 1 d . . . . .
H32A H 0.728489 0.856435 0.218106 0.055 Uiso 1 1 calc R U . . .
H32B H 0.706083 0.717825 0.242981 0.055 Uiso 1 1 calc R U . . .
H32C H 0.756790 0.788978 0.286708 0.055 Uiso 1 1 calc R U . . .
C12 C 0.6123(3) 0.4041(7) 0.7155(4) 0.0206(16) Uani 1 1 d . . . . .
H12A H 0.597428 0.332401 0.686895 0.031 Uiso 1 1 calc R U . . .
H12B H 0.589398 0.411336 0.759582 0.031 Uiso 1 1 calc R U . . .
H12C H 0.653495 0.388526 0.727531 0.031 Uiso 1 1 calc R U . . .
C8 C 0.4231(3) 0.1824(6) 0.6545(4) 0.0142(14) Uani 1 1 d . . . . .
C19 C 0.2767(3) 0.7445(9) 0.6289(6) 0.042(2) Uani 1 1 d . . . . .
H19A H 0.239676 0.741997 0.655227 0.063 Uiso 1 1 calc R U . . .
H19B H 0.275667 0.681129 0.590177 0.063 Uiso 1 1 calc R U . . .
H19C H 0.282415 0.830475 0.608689 0.063 Uiso 1 1 calc R U . . .
C30 C 0.3065(3) 0.2979(8) 0.5500(5) 0.033(2) Uani 1 1 d . . . . .
H30A H 0.328318 0.217037 0.553431 0.049 Uiso 1 1 calc R U . . .
H30B H 0.281472 0.296018 0.507501 0.049 Uiso 1 1 calc R U . . .
H30C H 0.282164 0.308623 0.592682 0.049 Uiso 1 1 calc R U . . .
C11 C 0.6072(3) 0.5298(7) 0.6725(4) 0.0180(15) Uani 1 1 d . . . . .
C31 C 0.6582(4) 0.5704(10) 0.4144(5) 0.042(2) Uani 1 1 d . . . . .
H31A H 0.684739 0.525553 0.447055 0.063 Uiso 1 1 calc R U . . .
H31B H 0.666857 0.544829 0.365113 0.063 Uiso 1 1 calc R U . . .
H31C H 0.617635 0.547830 0.425901 0.063 Uiso 1 1 calc R U . . .
C29 C 0.6106(4) 1.1102(9) 0.5999(5) 0.040(2) Uani 1 1 d . . . . .
H29A H 0.576318 1.159872 0.584757 0.061 Uiso 1 1 calc R U . . .
H29B H 0.644579 1.167132 0.603502 0.061 Uiso 1 1 calc R U . . .
H29C H 0.602809 1.071130 0.646613 0.061 Uiso 1 1 calc R U . . .
C33 C 0.3147(4) 0.5031(9) 0.3856(5) 0.041(2) Uani 1 1 d . . . . .
H33A H 0.295440 0.547595 0.345941 0.062 Uiso 1 1 calc R U . . .
H33B H 0.300706 0.414259 0.387992 0.062 Uiso 1 1 calc R U . . .
H33C H 0.357184 0.503381 0.377954 0.062 Uiso 1 1 calc R U . . .
C23 C 0.3701(5) 1.0851(12) 0.3719(8) 0.086(5) Uani 1 1 d . U . . .
H23A H 0.403102 1.082309 0.338492 0.129 Uiso 1 1 calc R U . . .
H23B H 0.382505 1.126025 0.416486 0.129 Uiso 1 1 calc R U . . .
H23C H 0.338000 1.134647 0.350657 0.129 Uiso 1 1 calc R U . . .
C24 C 0.2888(4) 0.9516(12) 0.4241(7) 0.064(3) Uani 1 1 d . . . . .
H24A H 0.260251 0.990976 0.391813 0.096 Uiso 1 1 calc R U . . .
H24B H 0.291579 1.002570 0.467988 0.096 Uiso 1 1 calc R U . . .
H24C H 0.276354 0.864079 0.435875 0.096 Uiso 1 1 calc R U . . .
C9 C 0.5197(4) 0.7634(7) 0.3398(4) 0.0238(16) Uani 1 1 d . . . . .
H9A H 0.559921 0.740458 0.326947 0.036 Uiso 1 1 calc R U . . .
H9B H 0.518786 0.851579 0.358074 0.036 Uiso 1 1 calc R U . . .
H9C H 0.494612 0.757066 0.297461 0.036 Uiso 1 1 calc R U . . .
C22 C 0.3444(6) 0.8726(13) 0.3182(6) 0.072(4) Uani 1 1 d . . . . .
H22A H 0.380079 0.885215 0.290090 0.109 Uiso 1 1 calc R U . . .
H22B H 0.310522 0.903281 0.291012 0.109 Uiso 1 1 calc R U . . .
H22C H 0.339536 0.781037 0.328861 0.109 Uiso 1 1 calc R U . . .
N2 N 0.4490(2) 0.1521(5) 0.5901(3) 0.0153(12) Uani 1 1 d . U . . .
H2 H 0.458716 0.072895 0.579239 0.018 Uiso 1 1 calc R U . . .
C18 C 0.3286(4) 0.8102(9) 0.7411(5) 0.041(3) Uani 1 1 d . . . . .
H18A H 0.295659 0.793388 0.773402 0.061 Uiso 1 1 calc R U . . .
H18B H 0.325139 0.897275 0.721680 0.061 Uiso 1 1 calc R U . . .
H18C H 0.365421 0.802336 0.767539 0.061 Uiso 1 1 calc R U . . .

loop_
_atom_site_aniso_label
_atom_site_aniso_U_11
_atom_site_aniso_U_22
_atom_site_aniso_U_33
_atom_site_aniso_U_23
_atom_site_aniso_U_13
_atom_site_aniso_U_12
Tb1 0.01207(13) 0.00728(13) 0.01440(14) -0.00033(19) 0.00007(19) -0.00041(11)
Co1 0.0133(4) 0.0076(4) 0.0115(4) -0.0004(4) 0.0008(4) -0.0004(3)
O5 0.017(2) 0.013(3) 0.014(3) 0.002(2) -0.003(2) -0.006(2)
O2 0.021(2) 0.005(2) 0.015(2) -0.0012(18) 0.004(2) -0.0015(19)
O12 0.016(2) 0.016(2) 0.031(3) 0.003(2) -0.005(2) -0.0059(19)
N1 0.020(3) 0.003(3) 0.010(4) -0.001(2) -0.001(2) 0.000(2)
O14 0.032(3) 0.025(3) 0.020(3) 0.000(2) -0.004(2) 0.004(2)
O3 0.024(3) 0.010(2) 0.015(3) 0.003(2) 0.006(2) -0.002(2)
O15 0.025(3) 0.027(3) 0.028(3) 0.003(2) -0.006(2) -0.010(2)
O1 0.018(2) 0.013(2) 0.013(2) -0.0026(18) 0.0018(19) 0.0002(19)
O9 0.017(3) 0.014(2) 0.019(3) 0.003(2) -0.002(2) 0.000(2)
O8 0.017(3) 0.015(3) 0.023(3) 0.003(2) -0.002(2) -0.002(2)
O6 0.018(2) 0.007(2) 0.023(3) -0.003(2) 0.005(2) 0.0002(19)
O10 0.013(2) 0.011(2) 0.021(3) -0.001(2) 0.000(2) 0.0001(18)
C20 0.012(4) 0.014(4) 0.016(4) -0.004(3) 0.000(3) 0.005(3)
C6 0.019(3) 0.012(3) 0.011(3) -0.006(3) -0.002(3) 0.001(3)
N3 0.023(3) 0.010(3) 0.016(3) -0.002(2) 0.009(3) -0.001(2)
O13 0.032(3) 0.037(4) 0.031(3) -0.001(3) 0.008(3) 0.015(3)
O7 0.012(2) 0.012(3) 0.020(3) -0.002(2) 0.001(2) 0.001(2)
C1 0.008(3) 0.010(3) 0.015(4) -0.001(3) 0.000(3) -0.003(3)
O11 0.017(3) 0.019(3) 0.021(2) -0.006(2) 0.003(2) 0.001(2)
O4 0.020(3) 0.016(3) 0.021(3) 0.004(2) -0.010(2) -0.003(2)
C7 0.014(4) 0.013(4) 0.017(4) -0.005(3) 0.002(3) 0.000(3)
C13 0.019(4) 0.039(5) 0.033(5) 0.014(4) 0.010(3) 0.005(4)
C25 0.014(3) 0.013(3) 0.017(4) 0.006(3) 0.001(3) 0.003(2)
C21 0.017(4) 0.021(4) 0.021(4) 0.000(3) -0.002(3) 0.000(3)
C4 0.027(4) 0.026(4) 0.011(4) -0.002(3) 0.001(3) 0.003(3)
C15 0.009(3) 0.010(4) 0.020(4) -0.002(3) 0.000(3) 0.003(3)
C5 0.028(4) 0.012(4) 0.016(4) -0.005(3) 0.005(3) 0.002(3)
C16 0.017(4) 0.015(4) 0.026(4) -0.002(3) 0.003(3) -0.001(3)
C28 0.027(5) 0.027(5) 0.061(6) 0.014(5) 0.001(4) -0.006(4)
C10 0.018(4) 0.018(4) 0.012(4) -0.002(3) -0.001(3) 0.002(3)
C3 0.022(4) 0.021(4) 0.014(4) 0.003(3) 0.001(3) 0.001(3)
C26 0.012(3) 0.015(3) 0.044(6) -0.008(3) 0.003(3) -0.003(3)
C14 0.026(4) 0.026(4) 0.040(5) -0.003(4) -0.020(4) -0.003(3)
C17 0.026(4) 0.022(4) 0.028(4) -0.003(3) 0.011(3) -0.005(3)
C2 0.014(3) 0.010(3) 0.012(3) 0.002(3) -0.002(3) 0.001(3)
C27 0.016(4) 0.029(4) 0.047(6) 0.004(4) -0.003(3) -0.004(3)
C32 0.033(5) 0.044(5) 0.032(5) -0.007(4) 0.001(4) 0.005(4)
C12 0.023(4) 0.016(4) 0.023(4) 0.001(3) -0.005(3) 0.003(3)
C8 0.010(3) 0.010(3) 0.023(4) -0.002(3) 0.002(3) -0.003(3)
C19 0.014(4) 0.048(6) 0.064(6) 0.032(5) 0.013(4) 0.008(4)
C30 0.026(4) 0.028(4) 0.045(5) 0.002(3) -0.009(3) -0.017(3)
C11 0.019(4) 0.015(4) 0.020(4) 0.001(3) -0.005(3) 0.001(3)
C31 0.039(5) 0.057(7) 0.029(5) -0.012(5) -0.002(4) 0.007(5)
C29 0.021(4) 0.043(5) 0.057(6) -0.031(5) 0.004(4) -0.008(4)
C33 0.049(6) 0.045(6) 0.030(5) -0.003(5) -0.001(4) -0.018(4)
C23 0.062(8) 0.069(8) 0.128(11) 0.062(8) -0.053(8) -0.010(6)
C24 0.044(6) 0.075(8) 0.072(8) 0.031(7) 0.008(6) 0.022(6)
C9 0.031(4) 0.018(4) 0.022(4) 0.004(3) 0.005(3) -0.003(3)
C22 0.089(9) 0.082(9) 0.046(7) -0.015(7) -0.025(7) 0.039(8)
N2 0.0166(16) 0.0125(16) 0.0169(16) -0.0009(13) 0.0013(13) -0.0006(12)
C18 0.047(6) 0.034(5) 0.041(5) -0.024(4) 0.034(5) -0.014(4)

loop_
_atom_type_symbol
_atom_type_description
_atom_type_scat_dispersion_real
_atom_type_scat_dispersion_imag
_atom_type_scat_source
C C 0.0033 0.0016 'International Tables Vol C Tables 4.2.6.8 and 6.1.1.4'
H H 0.0000 0.0000 'International Tables Vol C Tables 4.2.6.8 and 6.1.1.4'
Co Co 0.3494 0.9721 'International Tables Vol C Tables 4.2.6.8 and 6.1.1.4'
N N 0.0061 0.0033 'International Tables Vol C Tables 4.2.6.8 and 6.1.1.4'
O O 0.0106 0.0060 'International Tables Vol C Tables 4.2.6.8 and 6.1.1.4'
Tb Tb -0.1723 4.1537 'International Tables Vol C Tables 4.2.6.8 and 6.1.1.4'

loop_
_geom_angle_atom_site_label_1
_geom_angle_atom_site_label_2
_geom_angle_atom_site_label_3
_geom_angle
_geom_angle_site_symmetry_1
_geom_angle_site_symmetry_3
_geom_angle_publ_flag
O1 Tb1 O3 62.92(15) . . ?
O1 Tb1 O9 128.00(16) . . ?
O1 Tb1 O8 86.58(16) . . ?
O1 Tb1 O6 67.00(15) . . ?
O1 Tb1 O10 153.34(15) . . ?
O1 Tb1 O7 119.32(16) . . ?
O1 Tb1 O11 108.33(16) . . ?
O9 Tb1 O3 75.35(16) . . ?
O9 Tb1 O8 53.20(15) . . ?
O9 Tb1 O6 122.26(16) . . ?
O9 Tb1 O7 86.45(16) . . ?
O9 Tb1 O11 82.83(16) . . ?
O8 Tb1 O3 76.53(17) . . ?
O8 Tb1 O6 77.41(16) . . ?
O8 Tb1 O7 78.12(17) . . ?
O8 Tb1 O11 130.16(17) . . ?
O6 Tb1 O3 124.14(15) . . ?
O6 Tb1 O7 52.43(15) . . ?
O6 Tb1 O11 152.40(17) . . ?
O10 Tb1 O3 116.51(15) . . ?
O10 Tb1 O9 72.86(16) . . ?
O10 Tb1 O8 119.82(15) . . ?
O10 Tb1 O6 119.34(16) . . ?
O10 Tb1 O7 73.60(15) . . ?
O10 Tb1 O11 52.93(15) . . ?
O7 Tb1 O3 154.36(15) . . ?
O11 Tb1 O3 69.83(16) . . ?
O11 Tb1 O7 126.29(16) . . ?
O4 Tb1 O3 115.61(18) . . ?
O4 Tb1 O1 79.55(16) . . ?
O4 Tb1 O9 149.93(16) . . ?
O4 Tb1 O8 153.54(16) . . ?
O4 Tb1 O6 76.45(17) . . ?
O4 Tb1 O10 77.36(16) . . ?
O4 Tb1 O7 89.13(17) . . ?
O4 Tb1 O11 75.96(17) . . ?
O5 Co1 Tb1 80.47(14) . . ?
O5 Co1 O2 85.34(18) . . ?
O5 Co1 O12 169.76(19) . . ?
O5 Co1 N1 93.5(2) . . ?
O5 Co1 O1 92.30(18) . . ?
O5 Co1 O6 93.38(19) . . ?
O2 Co1 Tb1 151.74(13) . . ?
O12 Co1 Tb1 103.83(14) . . ?
O12 Co1 O2 86.77(18) . . ?
O12 Co1 O6 83.95(19) . . ?
N1 Co1 Tb1 127.42(15) . . ?
N1 Co1 O2 77.52(19) . . ?
N1 Co1 O12 91.1(2) . . ?
N1 Co1 O6 166.6(2) . . ?
O1 Co1 Tb1 39.73(13) . . ?
O1 Co1 O2 166.27(18) . . ?
O1 Co1 O12 96.89(19) . . ?
O1 Co1 N1 89.15(19) . . ?
O1 Co1 O6 79.13(18) . . ?
O6 Co1 Tb1 42.99(13) . . ?
O6 Co1 O2 114.49(18) . . ?
C10 O5 Co1 127.8(4) . . ?
C8 O2 Co1 112.3(4) . . ?
Co1 O12 H12 114.2 . . ?
C30 O12 Co1 131.5(5) . . ?
C30 O12 H12 114.2 . . ?
C7 N1 Co1 128.4(5) . . ?
C7 N1 N2 119.1(6) . . ?
N2 N1 Co1 112.5(4) . . ?
C32 O14 H14 109.5 . . ?
C2 O3 Tb1 118.6(4) . . ?
C2 O3 C9 115.4(5) . . ?
C9 O3 Tb1 124.9(4) . . ?
C33 O15 H15 109.5 . . ?
Co1 O1 Tb1 106.32(19) . . ?
C1 O1 Tb1 126.9(4) . . ?
C1 O1 Co1 126.6(4) . . ?
C20 O9 Tb1 93.5(4) . . ?
C20 O8 Tb1 93.7(4) . . ?
Co1 O6 Tb1 101.09(18) . . ?
C15 O6 Tb1 94.2(4) . . ?
C15 O6 Co1 161.9(5) . . ?
C25 O10 Tb1 95.3(4) . . ?
O9 C20 Tb1 59.7(3) . . ?
O9 C20 C21 119.6(6) . . ?
O8 C20 Tb1 60.0(4) . . ?
O8 C20 O9 119.6(6) . . ?
O8 C20 C21 120.8(6) . . ?
C21 C20 Tb1 178.3(5) . . ?
C1 C6 C7 124.2(6) . . ?
C5 C6 C1 119.8(6) . . ?
C5 C6 C7 116.0(6) . . ?
H3A N3 H3B 120.0 . . ?
C8 N3 H3A 120.0 . . ?
C8 N3 H3B 120.0 . . ?
C31 O13 H13 109.5 . . ?
C15 O7 Tb1 93.5(4) . . ?
O1 C1 C6 126.0(6) . . ?
O1 C1 C2 117.4(6) . . ?
C6 C1 C2 116.6(6) . . ?
C25 O11 Tb1 93.1(4) . . ?
C10 O4 Tb1 139.0(4) . . ?
N1 C7 C6 124.7(7) . . ?
N1 C7 H7 117.7 . . ?
C6 C7 H7 117.7 . . ?
H13A C13 H13B 109.5 . . ?
H13A C13 H13C 109.5 . . ?
H13B C13 H13C 109.5 . . ?
C11 C13 H13A 109.5 . . ?
C11 C13 H13B 109.5 . . ?
C11 C13 H13C 109.5 . . ?
O10 C25 Tb1 58.7(3) . . ?
O10 C25 O11 118.6(6) . . ?
O10 C25 C26 122.3(6) . . ?
O11 C25 Tb1 60.0(3) . . ?
O11 C25 C26 119.1(6) . . ?
C26 C25 Tb1 178.0(5) . . ?
C23 C21 C20 111.7(7) . . ?
C24 C21 C20 108.2(7) . . ?
C24 C21 C23 109.6(9) . . ?
C22 C21 C20 108.0(7) . . ?
C22 C21 C23 109.7(10) . . ?
C22 C21 C24 109.5(9) . . ?
C5 C4 H4 119.9 . . ?
C5 C4 C3 120.1(7) . . ?
C3 C4 H4 119.9 . . ?
O6 C15 Tb1 59.1(3) . . ?
O6 C15 C16 118.8(6) . . ?
O7 C15 Tb1 60.6(4) . . ?
O7 C15 O6 119.2(6) . . ?
O7 C15 C16 121.9(6) . . ?
C16 C15 Tb1 169.4(5) . . ?
C6 C5 H5 119.2 . . ?
C4 C5 C6 121.6(7) . . ?
C4 C5 H5 119.2 . . ?
C17 C16 C15 111.3(6) . . ?
C19 C16 C15 105.0(6) . . ?
C19 C16 C17 109.7(6) . . ?
C18 C16 C15 111.1(6) . . ?
C18 C16 C17 110.1(7) . . ?
C18 C16 C19 109.5(7) . . ?
H28A C28 H28B 109.5 . . ?
H28A C28 H28C 109.5 . . ?
H28B C28 H28C 109.5 . . ?
C26 C28 H28A 109.5 . . ?
C26 C28 H28B 109.5 . . ?
C26 C28 H28C 109.5 . . ?
O5 C10 O4 124.9(6) . . ?
O5 C10 C11 119.0(6) . . ?
O4 C10 C11 116.1(6) . . ?
C4 C3 H3 120.7 . . ?
C2 C3 C4 118.7(7) . . ?
C2 C3 H3 120.7 . . ?
C25 C26 C28 108.0(6) . . ?
C25 C26 C27 109.5(6) . . ?
C25 C26 C29 110.4(6) . . ?
C27 C26 C28 109.9(6) . . ?
C27 C26 C29 110.3(7) . . ?
C29 C26 C28 108.6(7) . . ?
H14A C14 H14B 109.5 . . ?
H14A C14 H14C 109.5 . . ?
H14B C14 H14C 109.5 . . ?
C11 C14 H14A 109.5 . . ?
C11 C14 H14B 109.5 . . ?
C11 C14 H14C 109.5 . . ?
C16 C17 H17A 109.5 . . ?
C16 C17 H17B 109.5 . . ?
C16 C17 H17C 109.5 . . ?
H17A C17 H17B 109.5 . . ?
H17A C17 H17C 109.5 . . ?
H17B C17 H17C 109.5 . . ?
O3 C2 C1 112.9(6) . . ?
C3 C2 O3 123.9(6) . . ?
C3 C2 C1 123.2(6) . . ?
C26 C27 H27A 109.5 . . ?
C26 C27 H27B 109.5 . . ?
C26 C27 H27C 109.5 . . ?
H27A C27 H27B 109.5 . . ?
H27A C27 H27C 109.5 . . ?
H27B C27 H27C 109.5 . . ?
O14 C32 H32A 109.5 . . ?
O14 C32 H32B 109.5 . . ?
O14 C32 H32C 109.5 . . ?
H32A C32 H32B 109.5 . . ?
H32A C32 H32C 109.5 . . ?
H32B C32 H32C 109.5 . . ?
H12A C12 H12B 109.5 . . ?
H12A C12 H12C 109.5 . . ?
H12B C12 H12C 109.5 . . ?
C11 C12 H12A 109.5 . . ?
C11 C12 H12B 109.5 . . ?
C11 C12 H12C 109.5 . . ?
O2 C8 N3 122.7(6) . . ?
O2 C8 N2 121.0(6) . . ?
N3 C8 N2 116.4(6) . . ?
C16 C19 H19A 109.5 . . ?
C16 C19 H19B 109.5 . . ?
C16 C19 H19C 109.5 . . ?
H19A C19 H19B 109.5 . . ?
H19A C19 H19C 109.5 . . ?
H19B C19 H19C 109.5 . . ?
O12 C30 H30A 109.5 . . ?
O12 C30 H30B 109.5 . . ?
O12 C30 H30C 109.5 . . ?
H30A C30 H30B 109.5 . . ?
H30A C30 H30C 109.5 . . ?
H30B C30 H30C 109.5 . . ?
C13 C11 C10 105.2(6) . . ?
C14 C11 C13 110.1(7) . . ?
C14 C11 C10 109.9(6) . . ?
C14 C11 C12 110.4(6) . . ?
C12 C11 C13 109.9(6) . . ?
C12 C11 C10 111.3(6) . . ?
O13 C31 H31A 109.5 . . ?
O13 C31 H31B 109.5 . . ?
O13 C31 H31C 109.5 . . ?
H31A C31 H31B 109.5 . . ?
H31A C31 H31C 109.5 . . ?
H31B C31 H31C 109.5 . . ?
C26 C29 H29A 109.5 . . ?
C26 C29 H29B 109.5 . . ?
C26 C29 H29C 109.5 . . ?
H29A C29 H29B 109.5 . . ?
H29A C29 H29C 109.5 . . ?
H29B C29 H29C 109.5 . . ?
O15 C33 H33A 109.5 . . ?
O15 C33 H33B 109.5 . . ?
O15 C33 H33C 109.5 . . ?
H33A C33 H33B 109.5 . . ?
H33A C33 H33C 109.5 . . ?
H33B C33 H33C 109.5 . . ?
C21 C23 H23A 109.5 . . ?
C21 C23 H23B 109.5 . . ?
C21 C23 H23C 109.5 . . ?
H23A C23 H23B 109.5 . . ?
H23A C23 H23C 109.5 . . ?
H23B C23 H23C 109.5 . . ?
C21 C24 H24A 109.5 . . ?
C21 C24 H24B 109.5 . . ?
C21 C24 H24C 109.5 . . ?
H24A C24 H24B 109.5 . . ?
H24A C24 H24C 109.5 . . ?
H24B C24 H24C 109.5 . . ?
O3 C9 H9A 109.5 . . ?
O3 C9 H9B 109.5 . . ?
O3 C9 H9C 109.5 . . ?
H9A C9 H9B 109.5 . . ?
H9A C9 H9C 109.5 . . ?
H9B C9 H9C 109.5 . . ?
C21 C22 H22A 109.5 . . ?
C21 C22 H22B 109.5 . . ?
C21 C22 H22C 109.5 . . ?
H22A C22 H22B 109.5 . . ?
H22A C22 H22C 109.5 . . ?
H22B C22 H22C 109.5 . . ?
N1 N2 C8 116.6(5) . . ?
N1 N2 H2 121.7 . . ?
C8 N2 H2 121.7 . . ?
C16 C18 H18A 109.5 . . ?
C16 C18 H18B 109.5 . . ?
C16 C18 H18C 109.5 . . ?
H18A C18 H18B 109.5 . . ?
H18A C18 H18C 109.5 . . ?
H18B C18 H18C 109.5 . . ?

loop_
_geom_bond_atom_site_label_1
_geom_bond_atom_site_label_2
_geom_bond_distance
_geom_bond_site_symmetry_2
_geom_bond_publ_flag
Tb1 O3 2.545(5) . ?
Tb1 O1 2.330(5) . ?
Tb1 O9 2.414(5) . ?
Tb1 O8 2.422(5) . ?
Tb1 O6 2.431(5) . ?
Tb1 O10 2.410(5) . ?
Tb1 O7 2.465(5) . ?
Tb1 O11 2.438(5) . ?
Tb1 O4 2.271(5) . ?
Co1 O5 2.031(5) . ?
Co1 O2 2.105(5) . ?
Co1 O12 2.074(5) . ?
Co1 N1 2.039(5) . ?
Co1 O1 2.036(5) . ?
Co1 O6 2.092(5) . ?
O5 C10 1.245(8) . ?
O2 C8 1.235(8) . ?
O12 H12 0.9300 . ?
O12 C30 1.406(8) . ?
N1 C7 1.275(9) . ?
N1 N2 1.348(7) . ?
O14 H14 0.8200 . ?
O14 C32 1.388(10) . ?
O3 C2 1.381(8) . ?
O3 C9 1.430(8) . ?
O15 H15 0.8200 . ?
O15 C33 1.425(10) . ?
O1 C1 1.310(8) . ?
O9 C20 1.263(8) . ?
O8 C20 1.242(9) . ?
O6 C15 1.272(8) . ?
O10 C25 1.241(7) . ?
C20 C21 1.511(10) . ?
C6 C1 1.406(9) . ?
C6 C7 1.451(10) . ?
C6 C5 1.390(9) . ?
N3 H3A 0.8600 . ?
N3 H3B 0.8600 . ?
N3 C8 1.322(9) . ?
O13 H13 0.8200 . ?
O13 C31 1.403(11) . ?
O7 C15 1.236(8) . ?
C1 C2 1.408(9) . ?
O11 C25 1.271(8) . ?
O4 C10 1.250(8) . ?
C7 H7 0.9300 . ?
C13 H13A 0.9600 . ?
C13 H13B 0.9600 . ?
C13 H13C 0.9600 . ?
C13 C11 1.518(10) . ?
C25 C26 1.497(9) . ?
C21 C23 1.510(13) . ?
C21 C24 1.506(12) . ?
C21 C22 1.484(13) . ?
C4 H4 0.9300 . ?
C4 C5 1.359(10) . ?
C4 C3 1.392(11) . ?
C15 C16 1.523(10) . ?
C5 H5 0.9300 . ?
C16 C17 1.515(10) . ?
C16 C19 1.512(11) . ?
C16 C18 1.498(11) . ?
C28 H28A 0.9600 . ?
C28 H28B 0.9600 . ?
C28 H28C 0.9600 . ?
C28 C26 1.516(11) . ?
C10 C11 1.528(9) . ?
C3 H3 0.9300 . ?
C3 C2 1.360(10) . ?
C26 C27 1.507(10) . ?
C26 C29 1.511(10) . ?
C14 H14A 0.9600 . ?
C14 H14B 0.9600 . ?
C14 H14C 0.9600 . ?
C14 C11 1.510(10) . ?
C17 H17A 0.9600 . ?
C17 H17B 0.9600 . ?
C17 H17C 0.9600 . ?
C27 H27A 0.9600 . ?
C27 H27B 0.9600 . ?
C27 H27C 0.9600 . ?
C32 H32A 0.9600 . ?
C32 H32B 0.9600 . ?
C32 H32C 0.9600 . ?
C12 H12A 0.9600 . ?
C12 H12B 0.9600 . ?
C12 H12C 0.9600 . ?
C12 C11 1.510(10) . ?
C8 N2 1.351(9) . ?
C19 H19A 0.9600 . ?
C19 H19B 0.9600 . ?
C19 H19C 0.9600 . ?
C30 H30A 0.9600 . ?
C30 H30B 0.9600 . ?
C30 H30C 0.9600 . ?
C31 H31A 0.9600 . ?
C31 H31B 0.9600 . ?
C31 H31C 0.9600 . ?
C29 H29A 0.9600 . ?
C29 H29B 0.9600 . ?
C29 H29C 0.9600 . ?
C33 H33A 0.9600 . ?
C33 H33B 0.9600 . ?
C33 H33C 0.9600 . ?
C23 H23A 0.9600 . ?
C23 H23B 0.9600 . ?
C23 H23C 0.9600 . ?
C24 H24A 0.9600 . ?
C24 H24B 0.9600 . ?
C24 H24C 0.9600 . ?
C9 H9A 0.9600 . ?
C9 H9B 0.9600 . ?
C9 H9C 0.9600 . ?
C22 H22A 0.9600 . ?
C22 H22B 0.9600 . ?
C22 H22C 0.9600 . ?
N2 H2 0.8600 . ?
C18 H18A 0.9600 . ?
C18 H18B 0.9600 . ?
C18 H18C 0.9600 . ?

loop_
_geom_torsion_atom_site_label_1
_geom_torsion_atom_site_label_2
_geom_torsion_atom_site_label_3
_geom_torsion_atom_site_label_4
_geom_torsion
_geom_torsion_site_symmetry_1
_geom_torsion_site_symmetry_2
_geom_torsion_site_symmetry_3
_geom_torsion_site_symmetry_4
_geom_torsion_publ_flag
Tb1 O3 C2 C1 6.4(7) . . . . ?
Tb1 O3 C2 C3 -173.9(5) . . . . ?
Tb1 O1 C1 C6 168.1(5) . . . . ?
Tb1 O1 C1 C2 -11.4(8) . . . . ?
Tb1 O9 C20 O8 -0.2(7) . . . . ?
Tb1 O9 C20 C21 -178.3(6) . . . . ?
Tb1 O8 C20 O9 0.2(7) . . . . ?
Tb1 O8 C20 C21 178.2(6) . . . . ?
Tb1 O6 C15 O7 -8.5(7) . . . . ?
Tb1 O6 C15 C16 168.0(6) . . . . ?
Tb1 O10 C25 O11 3.1(6) . . . . ?
Tb1 O10 C25 C26 -177.9(6) . . . . ?
Tb1 O7 C15 O6 8.4(7) . . . . ?
Tb1 O7 C15 C16 -168.0(6) . . . . ?
Tb1 O11 C25 O10 -3.0(6) . . . . ?
Tb1 O11 C25 C26 177.9(6) . . . . ?
Tb1 O4 C10 O5 -24.9(12) . . . . ?
Tb1 O4 C10 C11 152.4(5) . . . . ?
Tb1 C15 C16 C17 101(3) . . . . ?
Tb1 C15 C16 C19 -18(3) . . . . ?
Tb1 C15 C16 C18 -136(2) . . . . ?
Co1 O5 C10 O4 14.0(10) . . . . ?
Co1 O5 C10 C11 -163.2(4) . . . . ?
Co1 O2 C8 N3 176.5(5) . . . . ?
Co1 O2 C8 N2 -3.5(8) . . . . ?
Co1 N1 C7 C6 4.1(11) . . . . ?
Co1 N1 N2 C8 1.3(7) . . . . ?
Co1 O1 C1 C6 -7.1(9) . . . . ?
Co1 O1 C1 C2 173.4(4) . . . . ?
Co1 O6 C15 Tb1 147.8(15) . . . . ?
Co1 O6 C15 O7 139.3(12) . . . . ?
Co1 O6 C15 C16 -44.2(18) . . . . ?
O5 C10 C11 C13 107.6(7) . . . . ?
O5 C10 C11 C14 -133.9(7) . . . . ?
O5 C10 C11 C12 -11.4(9) . . . . ?
O2 C8 N2 N1 1.6(9) . . . . ?
O1 C1 C2 O3 2.1(8) . . . . ?
O1 C1 C2 C3 -177.6(6) . . . . ?
O9 C20 C21 C23 -9.1(11) . . . . ?
O9 C20 C21 C24 -129.9(8) . . . . ?
O9 C20 C21 C22 111.6(9) . . . . ?
O8 C20 C21 C23 172.9(9) . . . . ?
O8 C20 C21 C24 52.1(10) . . . . ?
O8 C20 C21 C22 -66.4(10) . . . . ?
O6 C15 C16 C17 25.1(9) . . . . ?
O6 C15 C16 C19 -93.5(8) . . . . ?
O6 C15 C16 C18 148.3(7) . . . . ?
O10 C25 C26 C28 -117.9(7) . . . . ?
O10 C25 C26 C27 122.5(7) . . . . ?
O10 C25 C26 C29 0.8(10) . . . . ?
C6 C1 C2 O3 -177.5(6) . . . . ?
C6 C1 C2 C3 2.8(10) . . . . ?
N3 C8 N2 N1 -178.4(6) . . . . ?
O7 C15 C16 C17 -158.4(7) . . . . ?
O7 C15 C16 C19 82.9(9) . . . . ?
O7 C15 C16 C18 -35.3(10) . . . . ?
C1 C6 C7 N1 3.8(11) . . . . ?
C1 C6 C5 C4 0.2(11) . . . . ?
O11 C25 C26 C28 61.1(8) . . . . ?
O11 C25 C26 C27 -58.5(9) . . . . ?
O11 C25 C26 C29 179.8(7) . . . . ?
O4 C10 C11 C13 -69.8(8) . . . . ?
O4 C10 C11 C14 48.6(8) . . . . ?
O4 C10 C11 C12 171.2(6) . . . . ?
C7 N1 N2 C8 -175.5(6) . . . . ?
C7 C6 C1 O1 -2.2(11) . . . . ?
C7 C6 C1 C2 177.4(6) . . . . ?
C7 C6 C5 C4 -179.1(7) . . . . ?
C4 C3 C2 O3 178.4(6) . . . . ?
C4 C3 C2 C1 -1.9(11) . . . . ?
C5 C6 C1 O1 178.6(6) . . . . ?
C5 C6 C1 C2 -1.8(10) . . . . ?
C5 C6 C7 N1 -176.9(7) . . . . ?
C5 C4 C3 C2 0.1(11) . . . . ?
C3 C4 C5 C6 0.7(11) . . . . ?
C9 O3 C2 C1 174.7(6) . . . . ?
C9 O3 C2 C3 -5.6(10) . . . . ?
N2 N1 C7 C6 -179.7(6) . . . . ?

loop_
_twin_individual_id
_twin_individual_mass_fraction_refined
1 0.913(13)
2 0.087(13)
